data_4345585
loop_
_publ_author_name
'Wenz, Jan'
'Kochan, Alexander'
'Wadepohl, Hubert'
'Gade, Lutz H.'

_publ_section_title
;
 A Readily Accessible Chiral NNN Pincer Ligand with a Pyrrole Backbone and
 Its Ni(II) Chemistry: Syntheses, Structural Chemistry, and Bond
 Activations.
;
_journal_issue 6
_journal_name_full 'Inorganic chemistry'
_journal_page_first 3631
_journal_page_last 3643
_journal_paper_doi 10.1021/acs.inorgchem.7b00077
_journal_volume 56
_journal_year 2017
_chemical_absolute_configuration ad
_chemical_formula_moiety 'C30 H39 N3 Ni O2'
_chemical_formula_sum 'C30 H39 N3 Ni O2'
_chemical_formula_weight 532.35
_space_group_crystal_system orthorhombic
_space_group_IT_number 19
_space_group_name_Hall 'P 2ac 2ab'
_space_group_name_H-M_alt 'P 21 21 21'
_symmetry_cell_setting orthorhombic
_symmetry_Int_Tables_number 19
_symmetry_space_group_name_Hall 'P 2ac 2ab'
_symmetry_space_group_name_H-M 'P 21 21 21'
_atom_sites_solution_hydrogens geom
_atom_sites_solution_primary iterative
_atom_sites_solution_secondary difmap
_audit_block_code ga_jw29
_audit_creation_date 2016-04-08
_audit_creation_method
;
Olex2 1.2
(compiled 2016.02.16 svn.r3265 for OlexSys, GUI svn.r5155)
;
_audit_update_record '08.04.2016 17:05:00 CEST UTC+02:00  encif 1.43'
_cell_angle_alpha 90
_cell_angle_beta 90
_cell_angle_gamma 90
_cell_formula_units_Z 4
_cell_length_a 9.068(4)
_cell_length_b 13.448(7)
_cell_length_c 22.127(11)
_cell_measurement_reflns_used 8190
_cell_measurement_temperature 100(2)
_cell_measurement_theta_max 31.50
_cell_measurement_theta_min 2.38
_cell_volume 2698(2)
_computing_cell_refinement
;
SAINT (see _computing_data_reduction). Includes estimated systematic errors
 of the unit cell constants from Monte Carlo simulations.
;
_computing_data_collection 'SMART-5.631 (Bruker AXS, 2003)'
_computing_data_reduction 'SAINT V8.35A (Bruker AXS, 1997-2013),SADABS-2014_5 (Sheldrick and Bruker AXS, 1997-2014)'
_computing_molecular_graphics 'Olex2 (Dolomanov et al., 2009)'
_computing_publication_material 'encif (Wadepohl, 2009-15); encifer 1.5 (CCDC, 2014)'
_computing_structure_refinement 'ShelXL (Sheldrick, 2015)'
_computing_structure_solution 'SUPERFLIP (Palatinus, 2007-2009)'
_diffrn_ambient_environment 'perfluoro polyether oil / N~2~'
_diffrn_ambient_temperature 100(1)
_diffrn_detector 'CCD plate'
_diffrn_detector_area_resol_mean 8.19
_diffrn_detector_type CCD-PXL-KAF2
_diffrn_measured_fraction_theta_full 0.999
_diffrn_measured_fraction_theta_max 0.972
_diffrn_measurement_device 'three-circle diffractometer'
_diffrn_measurement_device_type 'Bruker AXS Smart 1000'
_diffrn_measurement_method '\f- and \w-scans'
_diffrn_measurement_specimen_support 'polyimid foil'
_diffrn_radiation_monochromator graphite
_diffrn_radiation_probe x-ray
_diffrn_radiation_type MoK\a
_diffrn_radiation_wavelength 0.71073
_diffrn_reflns_av_R_equivalents 0.0559
_diffrn_reflns_av_unetI/netI 0.0438
_diffrn_reflns_Laue_measured_fraction_full 0.999
_diffrn_reflns_Laue_measured_fraction_max 0.972
_diffrn_reflns_limit_h_max 13
_diffrn_reflns_limit_h_min -13
_diffrn_reflns_limit_k_max 19
_diffrn_reflns_limit_k_min -20
_diffrn_reflns_limit_l_max 33
_diffrn_reflns_limit_l_min -33
_diffrn_reflns_number 69816
_diffrn_reflns_point_group_measured_fraction_full 1.000
_diffrn_reflns_point_group_measured_fraction_max 0.957
_diffrn_reflns_theta_full 25.242
_diffrn_reflns_theta_max 32.415
_diffrn_reflns_theta_min 2.384
_diffrn_source 'sealed X-Ray tube (Mo)'
_diffrn_source_type 'fine focus tube'
_diffrn_standards_number 0
_exptl_absorpt_coefficient_mu 0.751
_exptl_absorpt_correction_T_max 0.7464
_exptl_absorpt_correction_T_min 0.6992
_exptl_absorpt_correction_type multi-scan
_exptl_absorpt_process_details
;
multi-scan from symmetry-related measurements (Blessing 1995)
SADABS (see _computing_data_reduction)
;
_exptl_crystal_colour yellow
_exptl_crystal_density_diffrn 1.310
_exptl_crystal_description block
_exptl_crystal_F_000 1136
_exptl_crystal_size_max 0.250
_exptl_crystal_size_mid 0.220
_exptl_crystal_size_min 0.120
_refine_diff_density_max 0.576
_refine_diff_density_min -0.356
_refine_diff_density_rms 0.066
_refine_ls_abs_structure_details
;
 Flack x determined using 3302 quotients [(I+)-(I-)]/[(I+)+(I-)]
 (Parsons, Flack and Wagner, Acta Cryst. B69 (2013) 249-259).
;
_refine_ls_abs_structure_Flack -0.002(4)
_refine_ls_extinction_method none
_refine_ls_goodness_of_fit_ref 1.029
_refine_ls_hydrogen_treatment constr
_refine_ls_matrix_type full
_refine_ls_number_parameters 333
_refine_ls_number_reflns 9301
_refine_ls_number_restraints 0
_refine_ls_restrained_S_all 1.029
_refine_ls_R_factor_all 0.0432
_refine_ls_R_factor_gt 0.0331
_refine_ls_shift/su_max 0.001
_refine_ls_shift/su_mean 0.000
_refine_ls_structure_factor_coef Fsqd
_refine_ls_weighting_details 'w=1/[\s^2^(Fo^2^)+(0.0322P)^2^+0.4751P] where P=(Fo^2^+2Fc^2^)/3'
_refine_ls_weighting_scheme calc
_refine_ls_wR_factor_gt 0.0669
_refine_ls_wR_factor_ref 0.0707
_reflns_Friedel_coverage 0.772
_reflns_Friedel_fraction_full 1.000
_reflns_Friedel_fraction_max 0.938
_reflns_number_gt 8257
_reflns_number_total 9301
_reflns_threshold_expression 'I > 2\s(I)'
_cod_data_source_file ic7b00077_si_002.cif
_cod_data_source_block ga_jw29
_cod_database_code 4345585
_audit_block_refno 2694
_audit_block_usercomment jwfm27k
_shelx_space_group_comment
;
The symmetry employed for this shelxl refinement is uniquely defined
by the following loop, which should always be used as a source of
symmetry information in preference to the above space-group names.
They are only intended as comments.
;
_shelx_estimated_absorpt_t_max 0.915
_shelx_estimated_absorpt_t_min 0.835
_shelxl_version_number 2014/7
_olex2_refinement_description
;
1. Fixed Uiso
 At 1.2 times of:
  All C(H) groups, All C(H,H) groups
 At 1.5 times of:
  All C(H,H,H) groups
2.a Ternary CH refined with riding coordinates:
 C1(H1), C12(H12), C13(H13), C16(H16)
2.b Secondary CH2 refined with riding coordinates:
 C2(H2A,H2B), C11(H11A,H11B)
2.c Aromatic/amide H refined with riding coordinates:
 C6(H6), C7(H7), C26(H26), C27(H27), C28(H28), C29(H29), C30(H30)
2.d Idealised Me refined as rotating group:
 C14(H14A,H14B,H14C), C15(H15A,H15B,H15C), C17(H17A,H17B,H17C), C18(H18A,H18B,
 H18C), C19(H19A,H19B,H19C), C20(H20A,H20B,H20C), C21(H21A,H21B,H21C), C22(H22A,
 H22B,H22C)
;
_olex2_submission_special_instructions 'No special instructions were received'

loop_
_symmetry_equiv_pos_as_xyz
'x, y, z'
'-x+1/2, -y, z+1/2'
'x+1/2, -y+1/2, -z'
'-x, y+1/2, -z+1/2'

loop_
_atom_site_label
_atom_site_type_symbol
_atom_site_fract_x
_atom_site_fract_y
_atom_site_fract_z
_atom_site_U_iso_or_equiv
_atom_site_adp_type
_atom_site_occupancy
_atom_site_site_symmetry_order
_atom_site_calc_flag
_atom_site_refinement_flags_posn
Ni Ni 0.64159(3) 0.76974(2) 0.66857(2) 0.00900(6) Uani 1 1 d .
O1 O 0.69178(17) 0.72327(12) 0.84831(6) 0.0169(3) Uani 1 1 d .
O2 O 0.49038(17) 0.92051(12) 0.52360(6) 0.0171(3) Uani 1 1 d .
N1 N 0.69378(17) 0.72682(13) 0.74732(7) 0.0104(3) Uani 1 1 d .
N2 N 0.6443(2) 0.90310(11) 0.69513(7) 0.0111(3) Uani 1 1 d .
N3 N 0.55423(18) 0.81303(13) 0.59593(7) 0.0115(3) Uani 1 1 d .
C1 C 0.7624(2) 0.62937(14) 0.76266(8) 0.0106(3) Uani 1 1 d .
H1 H 0.7064 0.5749 0.7421 0.013 Uiso 1 1 calc R
C2 C 0.7365(2) 0.62293(14) 0.83109(10) 0.0152(4) Uani 1 1 d .
H2A H 0.6580 0.5742 0.8406 0.018 Uiso 1 1 calc R
H2B H 0.8280 0.6032 0.8524 0.018 Uiso 1 1 calc R
C3 C 0.6624(2) 0.77254(15) 0.79666(8) 0.0117(3) Uani 1 1 d .
C4 C 0.5884(2) 0.87187(15) 0.80466(9) 0.0127(4) Uani 1 1 d .
C5 C 0.6178(2) 0.93925(14) 0.75203(9) 0.0110(3) Uani 1 1 d .
C6 C 0.6137(2) 1.04223(15) 0.75042(9) 0.0158(4) Uani 1 1 d .
H6 H 0.5960 1.0854 0.7836 0.019 Uiso 1 1 calc R
C7 C 0.6408(2) 1.07089(14) 0.69001(9) 0.0156(4) Uani 1 1 d .
H7 H 0.6449 1.1368 0.6747 0.019 Uiso 1 1 calc R
C8 C 0.6601(2) 0.98407(14) 0.65761(8) 0.0126(4) Uani 1 1 d .
C9 C 0.6931(2) 0.96918(16) 0.59104(9) 0.0152(4) Uani 1 1 d .
C10 C 0.5780(2) 0.89667(15) 0.56984(9) 0.0132(4) Uani 1 1 d .
C11 C 0.3854(2) 0.83912(16) 0.51674(9) 0.0165(4) Uani 1 1 d .
H11A H 0.3969 0.8067 0.4769 0.020 Uiso 1 1 calc R
H11B H 0.2829 0.8636 0.5206 0.020 Uiso 1 1 calc R
C12 C 0.4230(2) 0.76597(17) 0.56833(8) 0.0127(3) Uani 1 1 d .
H12 H 0.4503 0.6998 0.5511 0.015 Uiso 1 1 calc R
C13 C 0.3004(2) 0.75312(16) 0.61540(9) 0.0168(4) Uani 1 1 d .
H13 H 0.3403 0.7106 0.6487 0.020 Uiso 1 1 calc R
C14 C 0.2518(3) 0.85166(19) 0.64334(11) 0.0241(5) Uani 1 1 d .
H14A H 0.3374 0.8852 0.6611 0.036 Uiso 1 1 calc GR
H14B H 0.1783 0.8390 0.6749 0.036 Uiso 1 1 calc GR
H14C H 0.2085 0.8940 0.6120 0.036 Uiso 1 1 calc GR
C15 C 0.1711(3) 0.6977(2) 0.58688(12) 0.0302(6) Uani 1 1 d .
H15A H 0.1337 0.7358 0.5524 0.045 Uiso 1 1 calc GR
H15B H 0.0925 0.6897 0.6169 0.045 Uiso 1 1 calc GR
H15C H 0.2041 0.6322 0.5731 0.045 Uiso 1 1 calc GR
C16 C 0.9235(2) 0.62512(15) 0.74292(9) 0.0138(4) Uani 1 1 d .
H16 H 0.9262 0.6367 0.6983 0.017 Uiso 1 1 calc R
C17 C 0.9842(2) 0.52019(17) 0.75458(10) 0.0182(4) Uani 1 1 d .
H17A H 0.9889 0.5081 0.7982 0.027 Uiso 1 1 calc GR
H17B H 1.0833 0.5146 0.7372 0.027 Uiso 1 1 calc GR
H17C H 0.9192 0.4710 0.7357 0.027 Uiso 1 1 calc GR
C18 C 1.0186(3) 0.70498(17) 0.77238(12) 0.0234(5) Uani 1 1 d .
H18A H 0.9774 0.7707 0.7634 0.035 Uiso 1 1 calc GR
H18B H 1.1193 0.7009 0.7564 0.035 Uiso 1 1 calc GR
H18C H 1.0204 0.6947 0.8162 0.035 Uiso 1 1 calc GR
C19 C 0.4212(2) 0.84951(16) 0.80971(10) 0.0158(4) Uani 1 1 d .
H19A H 0.3890 0.8119 0.7741 0.024 Uiso 1 1 calc GR
H19B H 0.3663 0.9122 0.8120 0.024 Uiso 1 1 calc GR
H19C H 0.4025 0.8103 0.8462 0.024 Uiso 1 1 calc GR
C20 C 0.6420(3) 0.92084(15) 0.86354(9) 0.0185(4) Uani 1 1 d .
H20A H 0.6195 0.8772 0.8978 0.028 Uiso 1 1 calc GR
H20B H 0.5918 0.9848 0.8690 0.028 Uiso 1 1 calc GR
H20C H 0.7487 0.9317 0.8613 0.028 Uiso 1 1 calc GR
C21 C 0.8470(3) 0.92275(17) 0.58167(9) 0.0192(4) Uani 1 1 d .
H21A H 0.9227 0.9686 0.5966 0.029 Uiso 1 1 calc GR
H21B H 0.8629 0.9102 0.5385 0.029 Uiso 1 1 calc GR
H21C H 0.8532 0.8599 0.6040 0.029 Uiso 1 1 calc GR
C22 C 0.6837(3) 1.06760(17) 0.55644(11) 0.0238(5) Uani 1 1 d .
H22A H 0.5856 1.0968 0.5620 0.036 Uiso 1 1 calc GR
H22B H 0.7009 1.0554 0.5133 0.036 Uiso 1 1 calc GR
H22C H 0.7587 1.1136 0.5719 0.036 Uiso 1 1 calc GR
C23 C 0.6671(2) 0.64395(14) 0.63362(8) 0.0122(4) Uani 1 1 d .
C24 C 0.6996(2) 0.56949(15) 0.60561(9) 0.0136(4) Uani 1 1 d .
C25 C 0.7470(3) 0.48140(15) 0.57413(9) 0.0156(4) Uani 1 1 d .
C26 C 0.8785(3) 0.43395(16) 0.59030(10) 0.0225(5) Uani 1 1 d .
H26 H 0.9360 0.4598 0.6225 0.027 Uiso 1 1 calc R
C27 C 0.9261(4) 0.34960(19) 0.55992(12) 0.0326(6) Uani 1 1 d .
H27 H 1.0156 0.3183 0.5715 0.039 Uiso 1 1 calc R
C28 C 0.8437(4) 0.31101(17) 0.51294(12) 0.0367(7) Uani 1 1 d .
H28 H 0.8765 0.2534 0.4921 0.044 Uiso 1 1 calc R
C29 C 0.7138(4) 0.35672(19) 0.49661(11) 0.0342(7) Uani 1 1 d .
H29 H 0.6571 0.3300 0.4644 0.041 Uiso 1 1 calc R
C30 C 0.6644(3) 0.44146(17) 0.52661(9) 0.0235(5) Uani 1 1 d .
H30 H 0.5746 0.4721 0.5148 0.028 Uiso 1 1 calc R

loop_
_atom_site_aniso_label
_atom_site_aniso_U_11
_atom_site_aniso_U_22
_atom_site_aniso_U_33
_atom_site_aniso_U_23
_atom_site_aniso_U_13
_atom_site_aniso_U_12
Ni 0.01114(10) 0.00697(10) 0.00889(9) 0.00012(9) -0.00119(9) 0.00152(10)
O1 0.0241(7) 0.0165(7) 0.0100(6) 0.0008(5) 0.0007(5) 0.0066(6)
O2 0.0190(7) 0.0174(7) 0.0150(7) 0.0060(6) -0.0042(6) 0.0007(6)
N1 0.0102(6) 0.0093(7) 0.0116(6) 0.0004(6) -0.0006(5) 0.0021(6)
N2 0.0129(7) 0.0088(7) 0.0117(7) 0.0003(5) 0.0002(7) 0.0003(7)
N3 0.0119(8) 0.0113(8) 0.0112(7) -0.0001(6) -0.0024(6) 0.0008(6)
C1 0.0115(8) 0.0096(8) 0.0108(8) 0.0015(7) -0.0008(6) 0.0026(7)
C2 0.0201(9) 0.0123(8) 0.0134(8) 0.0032(8) 0.0013(8) 0.0058(7)
C3 0.0117(8) 0.0126(8) 0.0108(7) 0.0006(7) -0.0007(6) 0.0007(8)
C4 0.0135(9) 0.0120(9) 0.0126(8) -0.0020(7) 0.0005(7) 0.0020(7)
C5 0.0083(9) 0.0098(8) 0.0148(8) -0.0028(6) 0.0006(6) 0.0004(7)
C6 0.0150(10) 0.0107(9) 0.0216(9) -0.0048(7) 0.0002(7) 0.0002(7)
C7 0.0141(8) 0.0090(8) 0.0236(9) 0.0005(7) -0.0015(8) 0.0009(8)
C8 0.0116(9) 0.0105(8) 0.0159(9) 0.0020(6) -0.0007(7) -0.0003(7)
C9 0.0163(9) 0.0138(10) 0.0154(9) 0.0040(7) 0.0005(8) -0.0010(8)
C10 0.0140(9) 0.0145(9) 0.0112(8) 0.0017(7) 0.0000(7) 0.0028(7)
C11 0.0148(10) 0.0208(10) 0.0140(8) 0.0037(7) -0.0029(7) 0.0012(8)
C12 0.0136(8) 0.0127(8) 0.0117(7) 0.0003(7) -0.0042(6) 0.0018(8)
C13 0.0147(9) 0.0206(12) 0.0150(8) 0.0034(7) -0.0021(7) -0.0025(7)
C14 0.0206(11) 0.0318(13) 0.0199(10) -0.0014(9) 0.0031(9) 0.0075(10)
C15 0.0213(12) 0.0383(14) 0.0310(12) 0.0058(11) -0.0052(9) -0.0116(10)
C16 0.0114(9) 0.0136(9) 0.0162(9) 0.0019(7) 0.0016(7) 0.0024(7)
C17 0.0156(10) 0.0166(9) 0.0224(10) 0.0009(8) 0.0000(8) 0.0058(8)
C18 0.0153(10) 0.0169(11) 0.0380(13) -0.0004(9) -0.0027(9) -0.0006(8)
C19 0.0144(9) 0.0137(10) 0.0194(9) -0.0013(7) 0.0048(8) 0.0013(8)
C20 0.0230(10) 0.0181(9) 0.0143(8) -0.0060(7) -0.0019(9) 0.0016(10)
C21 0.0148(10) 0.0240(10) 0.0189(9) 0.0007(8) 0.0032(8) -0.0028(9)
C22 0.0300(13) 0.0177(11) 0.0236(11) 0.0090(9) -0.0028(9) -0.0058(9)
C23 0.0139(10) 0.0103(8) 0.0123(8) 0.0026(6) -0.0006(7) 0.0004(7)
C24 0.0166(9) 0.0119(9) 0.0122(8) 0.0020(7) 0.0011(7) -0.0015(8)
C25 0.0245(10) 0.0093(9) 0.0130(9) 0.0014(7) 0.0076(8) -0.0023(8)
C26 0.0318(13) 0.0158(10) 0.0200(10) 0.0002(8) 0.0102(9) 0.0034(9)
C27 0.0461(16) 0.0169(11) 0.0348(14) 0.0028(10) 0.0220(12) 0.0097(11)
C28 0.063(2) 0.0113(10) 0.0359(13) -0.0052(9) 0.0305(14) -0.0012(13)
C29 0.0591(19) 0.0241(12) 0.0195(11) -0.0102(9) 0.0149(12) -0.0235(13)
C30 0.0353(14) 0.0208(11) 0.0143(9) -0.0020(8) 0.0052(9) -0.0101(10)

loop_
_atom_type_symbol
_atom_type_description
_atom_type_scat_dispersion_real
_atom_type_scat_dispersion_imag
_atom_type_scat_source
C C 0.0033 0.0016 'International Tables Vol C Tables 4.2.6.8 and 6.1.1.4'
H H 0.0000 0.0000 'International Tables Vol C Tables 4.2.6.8 and 6.1.1.4'
N N 0.0061 0.0033 'International Tables Vol C Tables 4.2.6.8 and 6.1.1.4'
Ni Ni 0.3393 1.1124 'International Tables Vol C Tables 4.2.6.8 and 6.1.1.4'
O O 0.0106 0.0060 'International Tables Vol C Tables 4.2.6.8 and 6.1.1.4'

loop_
_geom_angle_atom_site_label_1
_geom_angle_atom_site_label_2
_geom_angle_atom_site_label_3
_geom_angle
N2 Ni N1 89.99(8)
N3 Ni N1 169.49(7)
N3 Ni N2 88.71(7)
C23 Ni N1 94.23(8)
C23 Ni N2 169.88(8)
C23 Ni N3 88.78(8)
C3 O1 C2 106.73(15)
C10 O2 C11 106.74(16)
C1 N1 Ni 125.55(12)
C3 N1 Ni 125.46(14)
C3 N1 C1 108.65(16)
C5 N2 Ni 128.36(13)
C5 N2 C8 106.95(16)
C8 N2 Ni 124.41(13)
C10 N3 Ni 125.76(14)
C10 N3 C12 108.93(16)
C12 N3 Ni 123.92(13)
N1 C1 H1 109.2
N1 C1 C2 102.15(15)
N1 C1 C16 111.57(16)
C2 C1 H1 109.2
C16 C1 H1 109.2
C16 C1 C2 115.25(16)
O1 C2 C1 104.36(15)
O1 C2 H2A 110.9
O1 C2 H2B 110.9
C1 C2 H2A 110.9
C1 C2 H2B 110.9
H2A C2 H2B 108.9
O1 C3 C4 115.13(15)
N1 C3 O1 116.21(18)
N1 C3 C4 128.54(17)
C3 C4 C19 105.83(17)
C3 C4 C20 109.77(16)
C5 C4 C3 111.44(16)
C5 C4 C19 110.34(16)
C5 C4 C20 110.04(17)
C20 C4 C19 109.33(17)
N2 C5 C4 122.02(17)
N2 C5 C6 109.60(17)
C6 C5 C4 128.25(18)
C5 C6 H6 126.5
C5 C6 C7 107.00(18)
C7 C6 H6 126.5
C6 C7 H7 126.8
C8 C7 C6 106.41(17)
C8 C7 H7 126.8
N2 C8 C7 110.02(17)
N2 C8 C9 120.12(17)
C7 C8 C9 129.85(17)
C8 C9 C21 111.24(17)
C8 C9 C22 111.13(18)
C10 C9 C8 104.59(17)
C10 C9 C21 108.86(18)
C10 C9 C22 111.49(18)
C22 C9 C21 109.43(18)
O2 C10 C9 119.78(18)
N3 C10 O2 117.12(19)
N3 C10 C9 123.03(18)
O2 C11 H11A 110.8
O2 C11 H11B 110.8
O2 C11 C12 104.89(16)
H11A C11 H11B 108.8
C12 C11 H11A 110.8
C12 C11 H11B 110.8
N3 C12 C11 102.13(17)
N3 C12 H12 109.8
N3 C12 C13 110.54(15)
C11 C12 H12 109.8
C13 C12 C11 114.44(17)
C13 C12 H12 109.8
C12 C13 H13 107.6
C14 C13 C12 112.74(18)
C14 C13 H13 107.6
C15 C13 C12 109.34(18)
C15 C13 H13 107.6
C15 C13 C14 111.7(2)
C13 C14 H14A 109.5
C13 C14 H14B 109.5
C13 C14 H14C 109.5
H14A C14 H14B 109.5
H14A C14 H14C 109.5
H14B C14 H14C 109.5
C13 C15 H15A 109.5
C13 C15 H15B 109.5
C13 C15 H15C 109.5
H15A C15 H15B 109.5
H15A C15 H15C 109.5
H15B C15 H15C 109.5
C1 C16 H16 107.4
C1 C16 C17 109.23(17)
C17 C16 H16 107.4
C18 C16 C1 113.14(17)
C18 C16 H16 107.4
C18 C16 C17 111.88(18)
C16 C17 H17A 109.5
C16 C17 H17B 109.5
C16 C17 H17C 109.5
H17A C17 H17B 109.5
H17A C17 H17C 109.5
H17B C17 H17C 109.5
C16 C18 H18A 109.5
C16 C18 H18B 109.5
C16 C18 H18C 109.5
H18A C18 H18B 109.5
H18A C18 H18C 109.5
H18B C18 H18C 109.5
C4 C19 H19A 109.5
C4 C19 H19B 109.5
C4 C19 H19C 109.5
H19A C19 H19B 109.5
H19A C19 H19C 109.5
H19B C19 H19C 109.5
C4 C20 H20A 109.5
C4 C20 H20B 109.5
C4 C20 H20C 109.5
H20A C20 H20B 109.5
H20A C20 H20C 109.5
H20B C20 H20C 109.5
C9 C21 H21A 109.5
C9 C21 H21B 109.5
C9 C21 H21C 109.5
H21A C21 H21B 109.5
H21A C21 H21C 109.5
H21B C21 H21C 109.5
C9 C22 H22A 109.5
C9 C22 H22B 109.5
C9 C22 H22C 109.5
H22A C22 H22B 109.5
H22A C22 H22C 109.5
H22B C22 H22C 109.5
C24 C23 Ni 170.07(18)
C23 C24 C25 176.5(2)
C26 C25 C24 120.4(2)
C30 C25 C24 121.4(2)
C30 C25 C26 118.3(2)
C25 C26 H26 119.5
C27 C26 C25 120.9(2)
C27 C26 H26 119.5
C26 C27 H27 119.9
C28 C27 C26 120.2(3)
C28 C27 H27 119.9
C27 C28 H28 120.3
C29 C28 C27 119.5(2)
C29 C28 H28 120.3
C28 C29 H29 119.5
C28 C29 C30 121.0(2)
C30 C29 H29 119.5
C25 C30 H30 120.0
C29 C30 C25 120.0(3)
C29 C30 H30 120.0

loop_
_geom_bond_atom_site_label_1
_geom_bond_atom_site_label_2
_geom_bond_distance
Ni N1 1.8956(17)
Ni N2 1.8875(18)
Ni N3 1.8841(17)
Ni C23 1.874(2)
O1 C2 1.460(2)
O1 C3 1.348(2)
O2 C10 1.334(2)
O2 C11 1.459(3)
N1 C1 1.490(3)
N1 C3 1.285(2)
N2 C5 1.371(2)
N2 C8 1.377(2)
N3 C10 1.283(3)
N3 C12 1.480(3)
C1 H1 1.0000
C1 C2 1.535(3)
C1 C16 1.526(3)
C2 H2A 0.9900
C2 H2B 0.9900
C3 C4 1.506(3)
C4 C5 1.499(3)
C4 C19 1.549(3)
C4 C20 1.539(3)
C5 C6 1.386(3)
C6 H6 0.9500
C6 C7 1.413(3)
C7 H7 0.9500
C7 C8 1.381(3)
C8 C9 1.516(3)
C9 C10 1.503(3)
C9 C21 1.543(3)
C9 C22 1.531(3)
C11 H11A 0.9900
C11 H11B 0.9900
C11 C12 1.545(3)
C12 H12 1.0000
C12 C13 1.533(3)
C13 H13 1.0000
C13 C14 1.527(3)
C13 C15 1.526(3)
C14 H14A 0.9800
C14 H14B 0.9800
C14 H14C 0.9800
C15 H15A 0.9800
C15 H15B 0.9800
C15 H15C 0.9800
C16 H16 1.0000
C16 C17 1.537(3)
C16 C18 1.524(3)
C17 H17A 0.9800
C17 H17B 0.9800
C17 H17C 0.9800
C18 H18A 0.9800
C18 H18B 0.9800
C18 H18C 0.9800
C19 H19A 0.9800
C19 H19B 0.9800
C19 H19C 0.9800
C20 H20A 0.9800
C20 H20B 0.9800
C20 H20C 0.9800
C21 H21A 0.9800
C21 H21B 0.9800
C21 H21C 0.9800
C22 H22A 0.9800
C22 H22B 0.9800
C22 H22C 0.9800
C23 C24 1.214(3)
C24 C25 1.440(3)
C25 C26 1.399(3)
C25 C30 1.398(3)
C26 H26 0.9500
C26 C27 1.387(3)
C27 H27 0.9500
C27 C28 1.381(4)
C28 H28 0.9500
C28 C29 1.377(5)
C29 H29 0.9500
C29 C30 1.393(3)
C30 H30 0.9500

loop_
_geom_torsion_atom_site_label_1
_geom_torsion_atom_site_label_2
_geom_torsion_atom_site_label_3
_geom_torsion_atom_site_label_4
_geom_torsion
Ni N1 C1 C2 -163.74(13)
Ni N1 C1 C16 72.6(2)
Ni N1 C3 O1 171.30(13)
Ni N1 C3 C4 -4.6(3)
Ni N2 C5 C4 3.2(3)
Ni N2 C5 C6 -172.88(15)
Ni N2 C8 C7 173.19(15)
Ni N2 C8 C9 -6.5(3)
Ni N3 C10 O2 -170.43(14)
Ni N3 C10 C9 6.4(3)
Ni N3 C12 C11 171.60(13)
Ni N3 C12 C13 49.4(2)
O1 C3 C4 C5 155.26(17)
O1 C3 C4 C19 -84.8(2)
O1 C3 C4 C20 33.1(2)
O2 C11 C12 N3 -3.82(19)
O2 C11 C12 C13 115.64(18)
N1 Ni N2 C5 -28.00(18)
N1 Ni N2 C8 158.84(17)
N1 Ni N3 C10 115.7(4)
N1 Ni N3 C12 -49.3(5)
N1 C1 C2 O1 -13.23(19)
N1 C1 C16 C17 -174.90(16)
N1 C1 C16 C18 59.8(2)
N1 C3 C4 C5 -28.8(3)
N1 C3 C4 C19 91.1(2)
N1 C3 C4 C20 -151.0(2)
N2 Ni N1 C1 -159.00(16)
N2 Ni N1 C3 28.43(18)
N2 Ni N3 C10 32.76(18)
N2 Ni N3 C12 -132.27(16)
N2 C5 C6 C7 -0.8(2)
N2 C8 C9 C10 51.3(2)
N2 C8 C9 C21 -66.1(2)
N2 C8 C9 C22 171.74(18)
N3 Ni N1 C1 118.1(4)
N3 Ni N1 C3 -54.4(5)
N3 Ni N2 C5 141.57(18)
N3 Ni N2 C8 -31.59(17)
N3 C12 C13 C14 59.3(2)
N3 C12 C13 C15 -175.91(18)
C1 N1 C3 O1 -2.3(2)
C1 N1 C3 C4 -178.21(19)
C2 O1 C3 N1 -6.9(2)
C2 O1 C3 C4 169.52(16)
C2 C1 C16 C17 69.2(2)
C2 C1 C16 C18 -56.1(2)
C3 O1 C2 C1 12.5(2)
C3 N1 C1 C2 9.9(2)
C3 N1 C1 C16 -113.78(18)
C3 C4 C5 N2 28.4(3)
C3 C4 C5 C6 -156.3(2)
C4 C5 C6 C7 -176.60(19)
C5 N2 C8 C7 -1.2(2)
C5 N2 C8 C9 179.06(18)
C5 C6 C7 C8 0.0(2)
C6 C7 C8 N2 0.7(2)
C6 C7 C8 C9 -179.6(2)
C7 C8 C9 C10 -128.4(2)
C7 C8 C9 C21 114.3(2)
C7 C8 C9 C22 -7.9(3)
C8 N2 C5 C4 177.34(17)
C8 N2 C5 C6 1.2(2)
C8 C9 C10 O2 124.06(19)
C8 C9 C10 N3 -52.7(3)
C10 O2 C11 C12 2.1(2)
C10 N3 C12 C11 4.4(2)
C10 N3 C12 C13 -117.77(19)
C11 O2 C10 N3 0.8(2)
C11 O2 C10 C9 -176.13(18)
C11 C12 C13 C14 -55.4(2)
C11 C12 C13 C15 69.5(2)
C12 N3 C10 O2 -3.5(2)
C12 N3 C10 C9 173.29(18)
C16 C1 C2 O1 107.92(19)
C19 C4 C5 N2 -88.9(2)
C19 C4 C5 C6 86.4(2)
C20 C4 C5 N2 150.36(19)
C20 C4 C5 C6 -34.3(3)
C21 C9 C10 O2 -117.0(2)
C21 C9 C10 N3 66.3(2)
C22 C9 C10 O2 3.9(3)
C22 C9 C10 N3 -172.9(2)
C23 Ni N1 C1 11.79(16)
C23 Ni N1 C3 -160.78(17)
C23 Ni N2 C5 -142.7(4)
C23 Ni N2 C8 44.1(5)
C23 Ni N3 C10 -137.43(18)
C23 Ni N3 C12 57.53(16)
C24 C25 C26 C27 -179.3(2)
C24 C25 C30 C29 179.3(2)
C25 C26 C27 C28 0.0(4)
C26 C25 C30 C29 -0.2(3)
C26 C27 C28 C29 -0.2(4)
C27 C28 C29 C30 0.2(4)
C28 C29 C30 C25 0.0(3)
C30 C25 C26 C27 0.2(3)
